data_7116986
loop_
_publ_author_name
'G. Gangadhararao'
'R. N. Prasad Tulichala'
'K. C. Kumara Swamy'

_publ_section_title
;
 Spontaneous resolution upon crystallization of allenyl-bis-phosphine
 oxides
;
_journal_name_full Chem.Commun.
_journal_page_first 7168
_journal_paper_doi 10.1039/C5cc00232J
_journal_volume 51
_journal_year 2015
_chemical_formula_sum 'C39 H33 N O4 P2'
_chemical_formula_weight 641.60
_chemical_name_systematic
; 
 ? 
;
_space_group_IT_number 19
_symmetry_cell_setting orthorhombic
_symmetry_space_group_name_Hall 'P 2ac 2ab'
_symmetry_space_group_name_H-M 'P 21 21 21'
_atom_sites_solution_hydrogens geom
_atom_sites_solution_primary direct
_atom_sites_solution_secondary difmap
_audit_creation_method SHELXL-97
_audit_update_record
;
2014-12-30 deposited with the CCDC.
2015-03-17 downloaded from the CCDC.
;
_cell_angle_alpha 90.00
_cell_angle_beta 90.00
_cell_angle_gamma 90.00
_cell_formula_units_Z 4
_cell_length_a 11.3350(6)
_cell_length_b 17.7472(12)
_cell_length_c 16.1457(8)
_cell_measurement_reflns_used 4133
_cell_measurement_temperature 293(2)
_cell_measurement_theta_max 28.9240
_cell_measurement_theta_min 3.3010
_cell_volume 3247.9(3)
_computing_cell_refinement 'CrysAlisPro, Oxford Diffraction Ltd.'
_computing_data_collection 'CrysAlisPro, Oxford Diffraction Ltd.'
_computing_data_reduction 'CrysAlisPro, Oxford Diffraction Ltd.'
_computing_structure_refinement 'SHELXL-97 (Sheldrick, 1997)'
_computing_structure_solution 'SHELXS-97 (Sheldrick, 1990)'
_diffrn_ambient_temperature 293(2)
_diffrn_measured_fraction_theta_full 0.998
_diffrn_measured_fraction_theta_max 0.998
_diffrn_measurement_device_type 'CCD area detector'
_diffrn_measurement_method 'phi and omega scans'
_diffrn_radiation_monochromator graphite
_diffrn_radiation_source 'fine-focus sealed tube'
_diffrn_radiation_type MoK\a
_diffrn_radiation_wavelength 0.71073
_diffrn_reflns_av_R_equivalents 0.0349
_diffrn_reflns_av_sigmaI/netI 0.0519
_diffrn_reflns_limit_h_max 12
_diffrn_reflns_limit_h_min -13
_diffrn_reflns_limit_k_max 21
_diffrn_reflns_limit_k_min -12
_diffrn_reflns_limit_l_max 19
_diffrn_reflns_limit_l_min -12
_diffrn_reflns_number 8301
_diffrn_reflns_theta_full 25.00
_diffrn_reflns_theta_max 25.00
_diffrn_reflns_theta_min 2.92
_diffrn_standards_decay_% none
_diffrn_standards_interval_count 'not applicable'
_diffrn_standards_interval_time 'not applicable'
_diffrn_standards_number 'not applicable'
_exptl_absorpt_coefficient_mu 0.177
_exptl_absorpt_correction_T_max 1.00000
_exptl_absorpt_correction_T_min 0.80772
_exptl_absorpt_correction_type multi-scan
_exptl_absorpt_process_details 'CrysAlisPro, Oxford Diffraction Ltd.'
_exptl_crystal_colour colorless
_exptl_crystal_density_diffrn 1.312
_exptl_crystal_density_method 'not measured'
_exptl_crystal_description blocks
_exptl_crystal_F_000 1344
_exptl_crystal_recrystallization_method 'Re-crystallisation from solvent: '
_exptl_crystal_size_max 0.24
_exptl_crystal_size_mid 0.22
_exptl_crystal_size_min 0.20
_refine_diff_density_max 0.640
_refine_diff_density_min -0.334
_refine_diff_density_rms 0.060
_refine_ls_abs_structure_details 'Flack H D (1983), Acta Cryst. A39, 876-881'
_refine_ls_abs_structure_Flack -0.13(12)
_refine_ls_extinction_method none
_refine_ls_goodness_of_fit_ref 1.033
_refine_ls_hydrogen_treatment constr
_refine_ls_matrix_type full
_refine_ls_number_parameters 415
_refine_ls_number_reflns 5525
_refine_ls_number_restraints 0
_refine_ls_restrained_S_all 1.033
_refine_ls_R_factor_all 0.0651
_refine_ls_R_factor_gt 0.0564
_refine_ls_shift/su_max 0.000
_refine_ls_shift/su_mean 0.000
_refine_ls_structure_factor_coef Fsqd
_refine_ls_weighting_details 'calc w=1/[\s^2^(Fo^2^)+(0.1064P)^2^+0.0000P] where P=(Fo^2^+2Fc^2^)/3'
_refine_ls_weighting_scheme calc
_refine_ls_wR_factor_gt 0.1529
_refine_ls_wR_factor_ref 0.1610
_reflns_number_gt 4806
_reflns_number_total 5525
_reflns_threshold_expression >2sigma(I)
_cod_data_source_file c5cc00232j2.cif
_cod_data_source_block compound-R-12
_cod_original_sg_symbol_H-M P2(1)2(1)2(1)
_cod_database_code 7116986

loop_
_symmetry_equiv_pos_as_xyz
'x, y, z'
'-x+1/2, -y, z+1/2'
'x+1/2, -y+1/2, -z'
'-x, y+1/2, -z+1/2'

loop_
_atom_site_label
_atom_site_type_symbol
_atom_site_fract_x
_atom_site_fract_y
_atom_site_fract_z
_atom_site_U_iso_or_equiv
_atom_site_adp_type
_atom_site_occupancy
_atom_site_symmetry_multiplicity
_atom_site_calc_flag
_atom_site_refinement_flags
_atom_site_disorder_assembly
_atom_site_disorder_group
P1 P 0.29656(7) 0.14696(5) 0.82850(5) 0.0330(2) Uani 1 1 d . . .
P2 P 0.61031(7) 0.14920(6) 0.62294(6) 0.0352(2) Uani 1 1 d . . .
C19 C 0.3761(3) 0.0764(2) 0.7685(2) 0.0322(7) Uani 1 1 d . . .
O1 O 0.2024(2) 0.11202(15) 0.87853(16) 0.0444(6) Uani 1 1 d . . .
C22 C 0.4880(3) 0.1183(2) 0.5605(2) 0.0373(8) Uani 1 1 d . . .
O2 O 0.6175(2) 0.23173(16) 0.63296(18) 0.0531(7) Uani 1 1 d . . .
C23 C 0.4556(3) 0.0436(2) 0.5532(2) 0.0437(9) Uani 1 1 d . . .
H23 H 0.4959 0.0072 0.5835 0.052 Uiso 1 1 calc R . .
C20 C 0.4862(3) 0.08810(19) 0.7480(2) 0.0339(7) Uani 1 1 d . . .
C13 C 0.3133(3) 0.0061(2) 0.7448(2) 0.0370(8) Uani 1 1 d . . .
C21 C 0.5929(3) 0.1001(2) 0.7214(2) 0.0339(8) Uani 1 1 d . . .
C39 C 0.7759(3) 0.0264(3) 0.7659(3) 0.0500(10) Uani 1 1 d . . .
N1 N 0.7514(4) -0.0366(3) 0.7073(3) 0.0672(11) Uani 1 1 d . . .
C7 C 0.4061(3) 0.1933(2) 0.8922(2) 0.0370(8) Uani 1 1 d . . .
C34 C 0.6997(3) 0.0877(2) 0.7724(2) 0.0380(8) Uani 1 1 d . . .
C1 C 0.2421(3) 0.2149(2) 0.7557(2) 0.0386(8) Uani 1 1 d . . .
C28 C 0.7452(3) 0.1111(2) 0.5782(3) 0.0435(9) Uani 1 1 d . . .
C18 C 0.3590(4) -0.0620(2) 0.7571(3) 0.0480(9) Uani 1 1 d . . .
H18 H 0.4314 -0.0648 0.7840 0.058 Uiso 1 1 calc R . .
C35 C 0.7311(3) 0.1449(3) 0.8261(3) 0.0571(11) Uani 1 1 d . . .
H35 H 0.6821 0.1866 0.8319 0.069 Uiso 1 1 calc R . .
C6 C 0.1217(4) 0.2300(3) 0.7558(3) 0.0571(11) Uani 1 1 d . . .
H6 H 0.0727 0.2064 0.7940 0.069 Uiso 1 1 calc R . .
C24 C 0.3648(4) 0.0220(3) 0.5019(2) 0.0555(12) Uani 1 1 d . . .
H24 H 0.3446 -0.0286 0.4969 0.067 Uiso 1 1 calc R . .
C4 C 0.1466(6) 0.3164(3) 0.6450(3) 0.0773(16) Uani 1 1 d . . .
H4 H 0.1147 0.3505 0.6074 0.093 Uiso 1 1 calc R . .
C33 C 0.7490(4) 0.0528(3) 0.5233(3) 0.0545(11) Uani 1 1 d . . .
H33 H 0.6792 0.0291 0.5078 0.065 Uiso 1 1 calc R . .
O3 O 0.6510(3) -0.0488(2) 0.6889(3) 0.0983(15) Uani 1 1 d . . .
C14 C 0.1985(3) 0.0150(2) 0.7021(3) 0.0536(10) Uani 1 1 d . . .
H14A H 0.2103 0.0441 0.6520 0.064 Uiso 1 1 calc R . .
H14B H 0.1454 0.0431 0.7377 0.064 Uiso 1 1 calc R . .
C12 C 0.4626(4) 0.1499(3) 0.9511(3) 0.0609(11) Uani 1 1 d . . .
H12 H 0.4472 0.0985 0.9548 0.073 Uiso 1 1 calc R . .
C2 C 0.3132(4) 0.2515(3) 0.6995(3) 0.0549(11) Uani 1 1 d . . .
H2 H 0.3935 0.2407 0.6985 0.066 Uiso 1 1 calc R . .
C29 C 0.8499(3) 0.1471(3) 0.6005(3) 0.0599(11) Uani 1 1 d . . .
H29 H 0.8490 0.1879 0.6368 0.072 Uiso 1 1 calc R . .
C25 C 0.3045(4) 0.0757(3) 0.4582(3) 0.0649(13) Uani 1 1 d . . .
H25 H 0.2439 0.0615 0.4227 0.078 Uiso 1 1 calc R . .
C8 C 0.4278(4) 0.2685(3) 0.8885(3) 0.0564(11) Uani 1 1 d . . .
H8 H 0.3891 0.2986 0.8499 0.068 Uiso 1 1 calc R . .
C26 C 0.3334(4) 0.1512(4) 0.4668(3) 0.0719(15) Uani 1 1 d . . .
H26 H 0.2903 0.1875 0.4385 0.086 Uiso 1 1 calc R . .
C27 C 0.4250(3) 0.1724(3) 0.5166(2) 0.0498(10) Uani 1 1 d . . .
H27 H 0.4453 0.2230 0.5212 0.060 Uiso 1 1 calc R . .
C5 C 0.0748(4) 0.2804(3) 0.6986(4) 0.0745(15) Uani 1 1 d . . .
H5 H -0.0061 0.2893 0.6974 0.089 Uiso 1 1 calc R . .
C38 C 0.8828(4) 0.0246(3) 0.8089(3) 0.0680(14) Uani 1 1 d . . .
H38 H 0.9355 -0.0148 0.8003 0.082 Uiso 1 1 calc R . .
O4 O 0.8331(4) -0.0737(3) 0.6804(3) 0.1082(15) Uani 1 1 d . . .
C3 C 0.2690(5) 0.3033(3) 0.6449(3) 0.0693(14) Uani 1 1 d . . .
H3 H 0.3185 0.3291 0.6088 0.083 Uiso 1 1 calc R . .
C30 C 0.9548(4) 0.1211(3) 0.5678(4) 0.0710(15) Uani 1 1 d . . .
H30 H 1.0253 0.1433 0.5843 0.085 Uiso 1 1 calc R . .
C32 C 0.8543(4) 0.0283(3) 0.4906(4) 0.0744(15) Uani 1 1 d . . .
H32 H 0.8561 -0.0121 0.4540 0.089 Uiso 1 1 calc R . .
C10 C 0.5646(5) 0.2579(4) 0.9988(3) 0.0756(16) Uani 1 1 d . . .
H10 H 0.6192 0.2803 1.0340 0.091 Uiso 1 1 calc R . .
C17 C 0.3039(5) -0.1325(2) 0.7317(3) 0.0670(13) Uani 1 1 d . . .
H17A H 0.3573 -0.1596 0.6954 0.080 Uiso 1 1 calc R . .
H17B H 0.2899 -0.1635 0.7801 0.080 Uiso 1 1 calc R . .
C11 C 0.5428(5) 0.1836(4) 1.0049(3) 0.0795(17) Uani 1 1 d . . .
H11 H 0.5811 0.1548 1.0448 0.095 Uiso 1 1 calc R . .
C9 C 0.5084(5) 0.2995(3) 0.9429(3) 0.0727(14) Uani 1 1 d . . .
H9 H 0.5237 0.3510 0.9403 0.087 Uiso 1 1 calc R . .
C31 C 0.9571(4) 0.0645(4) 0.5128(4) 0.0802(17) Uani 1 1 d . . .
H31 H 1.0284 0.0496 0.4896 0.096 Uiso 1 1 calc R . .
C36 C 0.8361(4) 0.1408(4) 0.8719(3) 0.0742(15) Uani 1 1 d . . .
H36 H 0.8558 0.1793 0.9084 0.089 Uiso 1 1 calc R . .
C37 C 0.9096(4) 0.0800(4) 0.8629(4) 0.0796(17) Uani 1 1 d . . .
H37 H 0.9783 0.0770 0.8942 0.096 Uiso 1 1 calc R . .
C16 C 0.1942(9) -0.1200(4) 0.6893(8) 0.163(5) Uani 1 1 d . . .
H16A H 0.2055 -0.1398 0.6339 0.196 Uiso 1 1 calc R . .
H16B H 0.1376 -0.1531 0.7159 0.196 Uiso 1 1 calc R . .
C15 C 0.1422(5) -0.0584(4) 0.6802(6) 0.118(3) Uani 1 1 d . . .
H15A H 0.0695 -0.0616 0.7116 0.142 Uiso 1 1 calc R . .
H15B H 0.1199 -0.0552 0.6223 0.142 Uiso 1 1 calc R . .

loop_
_atom_site_aniso_label
_atom_site_aniso_U_11
_atom_site_aniso_U_22
_atom_site_aniso_U_33
_atom_site_aniso_U_23
_atom_site_aniso_U_13
_atom_site_aniso_U_12
P1 0.0318(4) 0.0326(5) 0.0347(4) 0.0009(4) 0.0039(3) 0.0001(4)
P2 0.0316(4) 0.0337(5) 0.0402(5) 0.0035(4) -0.0002(4) -0.0035(4)
C19 0.0251(15) 0.0358(19) 0.0357(16) 0.0031(15) 0.0019(13) 0.0011(14)
O1 0.0428(12) 0.0453(15) 0.0452(13) -0.0013(12) 0.0115(12) -0.0024(12)
C22 0.0371(17) 0.041(2) 0.0342(17) 0.0025(15) 0.0006(15) -0.0006(16)
O2 0.0543(15) 0.0402(16) 0.0648(17) 0.0064(14) -0.0002(14) -0.0105(13)
C23 0.0427(19) 0.048(2) 0.041(2) 0.0006(18) -0.0037(16) -0.0020(18)
C20 0.0421(18) 0.0283(18) 0.0314(16) -0.0004(15) -0.0045(15) 0.0054(16)
C13 0.0380(17) 0.0345(19) 0.0384(18) -0.0023(16) 0.0094(15) -0.0004(16)
C21 0.0296(17) 0.035(2) 0.0366(18) -0.0007(15) 0.0012(14) -0.0046(15)
C39 0.039(2) 0.055(3) 0.056(2) 0.012(2) -0.0040(17) -0.0004(19)
N1 0.056(2) 0.068(3) 0.077(3) 0.001(2) 0.002(2) 0.018(2)
C7 0.0391(18) 0.040(2) 0.0321(18) -0.0013(16) 0.0041(14) 0.0003(17)
C34 0.0297(15) 0.048(2) 0.0361(17) 0.0066(16) 0.0036(15) -0.0062(17)
C1 0.0459(18) 0.0356(19) 0.0343(18) -0.0062(16) -0.0059(16) 0.0102(16)
C28 0.0344(17) 0.044(2) 0.052(2) 0.0152(19) 0.0044(17) -0.0020(16)
C18 0.055(2) 0.038(2) 0.051(2) 0.0037(19) 0.0059(19) 0.0031(18)
C35 0.046(2) 0.072(3) 0.053(2) -0.002(2) -0.0082(18) -0.013(2)
C6 0.049(2) 0.052(3) 0.070(3) 0.000(2) -0.009(2) 0.005(2)
C24 0.051(2) 0.069(3) 0.046(2) -0.014(2) -0.0030(19) -0.018(2)
C4 0.106(4) 0.064(3) 0.062(3) 0.006(3) -0.029(3) 0.028(3)
C33 0.043(2) 0.060(3) 0.061(3) 0.004(2) 0.0074(19) 0.002(2)
O3 0.069(2) 0.073(3) 0.153(4) -0.040(3) -0.016(2) 0.011(2)
C14 0.0384(18) 0.047(2) 0.076(3) -0.011(2) -0.009(2) -0.0028(19)
C12 0.071(3) 0.060(3) 0.052(2) 0.003(2) -0.016(2) 0.001(3)
C2 0.060(2) 0.056(3) 0.049(2) 0.007(2) 0.014(2) 0.014(2)
C29 0.0392(19) 0.061(3) 0.079(3) 0.008(3) 0.0028(19) -0.008(2)
C25 0.050(2) 0.098(4) 0.046(2) -0.008(3) -0.009(2) -0.011(3)
C8 0.065(2) 0.047(2) 0.057(2) -0.003(2) -0.003(2) -0.014(2)
C26 0.060(3) 0.107(5) 0.048(2) 0.021(3) -0.013(2) 0.019(3)
C27 0.051(2) 0.056(3) 0.043(2) 0.0097(19) -0.0043(18) 0.007(2)
C5 0.062(3) 0.059(3) 0.102(4) -0.002(3) -0.035(3) 0.017(3)
C38 0.037(2) 0.095(4) 0.072(3) 0.026(3) -0.003(2) 0.014(2)
O4 0.101(3) 0.109(4) 0.116(3) -0.019(3) 0.011(3) 0.049(3)
C3 0.099(4) 0.062(3) 0.047(2) 0.016(2) 0.008(2) 0.019(3)
C30 0.035(2) 0.071(3) 0.107(4) 0.010(3) 0.004(2) -0.006(2)
C32 0.057(3) 0.079(4) 0.087(4) -0.001(3) 0.018(2) 0.016(3)
C10 0.068(3) 0.105(5) 0.054(3) -0.033(3) 0.002(2) -0.027(3)
C17 0.091(3) 0.034(2) 0.076(3) -0.002(2) 0.014(3) -0.007(2)
C11 0.073(3) 0.111(5) 0.054(3) -0.005(3) -0.016(2) 0.000(3)
C9 0.088(3) 0.063(3) 0.067(3) -0.020(3) 0.003(3) -0.026(3)
C31 0.044(3) 0.079(4) 0.118(5) 0.017(4) 0.018(3) 0.011(3)
C36 0.048(2) 0.099(4) 0.075(3) 0.007(3) -0.024(2) -0.019(3)
C37 0.052(3) 0.101(5) 0.085(4) 0.024(4) -0.034(3) -0.016(3)
C16 0.188(8) 0.042(3) 0.259(12) 0.014(5) -0.124(9) -0.042(5)
C15 0.064(3) 0.077(5) 0.214(9) -0.056(6) -0.035(5) -0.013(3)

loop_
_atom_type_symbol
_atom_type_description
_atom_type_scat_dispersion_real
_atom_type_scat_dispersion_imag
_atom_type_scat_source
C C 0.0033 0.0016 'International Tables Vol C Tables 4.2.6.8 and 6.1.1.4'
H H 0.0000 0.0000 'International Tables Vol C Tables 4.2.6.8 and 6.1.1.4'
N N 0.0061 0.0033 'International Tables Vol C Tables 4.2.6.8 and 6.1.1.4'
O O 0.0106 0.0060 'International Tables Vol C Tables 4.2.6.8 and 6.1.1.4'
P P 0.1023 0.0942 'International Tables Vol C Tables 4.2.6.8 and 6.1.1.4'

loop_
_geom_angle_atom_site_label_1
_geom_angle_atom_site_label_2
_geom_angle_atom_site_label_3
_geom_angle
_geom_angle_site_symmetry_1
_geom_angle_site_symmetry_3
O1 P1 C1 113.10(16) . .
O1 P1 C7 112.09(15) . .
C1 P1 C7 107.64(17) . .
O1 P1 C19 111.11(16) . .
C1 P1 C19 106.52(16) . .
C7 P1 C19 105.96(15) . .
O2 P2 C22 114.00(17) . .
O2 P2 C28 111.44(18) . .
C22 P2 C28 108.17(18) . .
O2 P2 C21 112.60(17) . .
C22 P2 C21 105.00(16) . .
C28 P2 C21 105.03(17) . .
C20 C19 C13 121.8(3) . .
C20 C19 P1 119.8(3) . .
C13 C19 P1 118.5(2) . .
C23 C22 C27 118.8(3) . .
C23 C22 P2 123.1(3) . .
C27 C22 P2 118.1(3) . .
C24 C23 C22 121.2(4) . .
C21 C20 C19 175.3(4) . .
C18 C13 C14 120.6(4) . .
C18 C13 C19 122.5(3) . .
C14 C13 C19 116.8(3) . .
C20 C21 C34 123.5(3) . .
C20 C21 P2 117.8(3) . .
C34 C21 P2 117.8(2) . .
C34 C39 C38 121.3(4) . .
C34 C39 N1 121.1(3) . .
C38 C39 N1 117.4(4) . .
O3 N1 O4 122.5(5) . .
O3 N1 C39 118.1(4) . .
O4 N1 C39 119.4(4) . .
C8 C7 C12 119.6(4) . .
C8 C7 P1 123.0(3) . .
C12 C7 P1 117.2(3) . .
C35 C34 C39 117.4(4) . .
C35 C34 C21 116.8(4) . .
C39 C34 C21 125.6(3) . .
C2 C1 C6 119.0(4) . .
C2 C1 P1 123.2(3) . .
C6 C1 P1 117.8(3) . .
C33 C28 C29 119.3(4) . .
C33 C28 P2 124.4(3) . .
C29 C28 P2 116.2(3) . .
C13 C18 C17 124.8(4) . .
C34 C35 C36 120.8(5) . .
C1 C6 C5 119.9(5) . .
C25 C24 C23 119.3(5) . .
C5 C4 C3 121.1(5) . .
C28 C33 C32 121.0(4) . .
C13 C14 C15 113.1(4) . .
C7 C12 C11 119.5(5) . .
C3 C2 C1 121.8(4) . .
C30 C29 C28 118.7(5) . .
C24 C25 C26 120.3(4) . .
C7 C8 C9 118.9(5) . .
C27 C26 C25 120.3(5) . .
C26 C27 C22 120.0(5) . .
C4 C5 C6 120.0(4) . .
C37 C38 C39 119.9(5) . .
C2 C3 C4 118.2(5) . .
C31 C30 C29 121.4(5) . .
C33 C32 C31 119.2(5) . .
C9 C10 C11 120.4(5) . .
C16 C17 C18 111.9(4) . .
C10 C11 C12 119.7(5) . .
C10 C9 C8 121.8(5) . .
C30 C31 C32 120.3(5) . .
C37 C36 C35 120.0(5) . .
C38 C37 C36 120.4(4) . .
C15 C16 C17 126.8(6) . .
C16 C15 C14 122.2(6) . .

loop_
_geom_bond_atom_site_label_1
_geom_bond_atom_site_label_2
_geom_bond_distance
_geom_bond_site_symmetry_2
P1 O1 1.475(3) .
P1 C1 1.793(4) .
P1 C7 1.810(4) .
P1 C19 1.823(4) .
P2 O2 1.476(3) .
P2 C22 1.800(4) .
P2 C28 1.821(4) .
P2 C21 1.824(4) .
C19 C20 1.307(5) .
C19 C13 1.487(5) .
C22 C23 1.380(5) .
C22 C27 1.390(5) .
C23 C24 1.376(5) .
C20 C21 1.301(5) .
C13 C18 1.329(5) .
C13 C14 1.481(5) .
C21 C34 1.480(5) .
C39 C34 1.394(6) .
C39 C38 1.396(6) .
C39 N1 1.491(6) .
N1 O3 1.195(5) .
N1 O4 1.216(5) .
C7 C8 1.359(6) .
C7 C12 1.380(6) .
C34 C35 1.381(6) .
C1 C2 1.377(6) .
C1 C6 1.391(5) .
C28 C33 1.364(6) .
C28 C29 1.395(6) .
C18 C17 1.458(6) .
C35 C36 1.403(6) .
C6 C5 1.392(7) .
C24 C25 1.368(7) .
C4 C5 1.350(8) .
C4 C3 1.407(8) .
C33 C32 1.375(6) .
C14 C15 1.494(7) .
C12 C11 1.392(7) .
C2 C3 1.368(6) .
C29 C30 1.380(7) .
C25 C26 1.386(8) .
C8 C9 1.382(7) .
C26 C27 1.367(6) .
C38 C37 1.350(9) .
C30 C31 1.341(8) .
C32 C31 1.378(8) .
C10 C9 1.329(9) .
C10 C11 1.346(9) .
C17 C16 1.436(9) .
C36 C37 1.370(9) .
C16 C15 1.251(9) .
